data_8105252
loop_
_publ_author_name
'Li, Bing-Feng'
'Dong, Tong-Min'
'Xu, Xi-Ting'
'Gu, Yang'
'Gong, Lei'
'Zhou, Wan-Ying'
'Zhong, Kai-Long'

_publ_section_title
;
 Crystal structure of poly[[tris(\m2-cis-1,2-cyclohexanedicarboxylato)-\k2
 O, O&#x2032;]-bis[\m3-1,3,5-tris[(1H-imidazol-1-yl)methyl]benzene-\k3 N,
 N&#x2032;,N&#x2032;&#x2032;]-trizinc(II)] -- water (1/20),
 C60H106N12O32Zn3
;
_journal_issue 3
_journal_name_full 'Zeitschrift f\"ur Kristallographie - New Crystal Structures'
_journal_page_first 667
_journal_page_last 670
_journal_paper_doi 10.1515/ncrs-2019-0892
_journal_volume 235
_journal_year 2020
_chemical_formula_moiety 'C60 H66 N12 O12 Zn3,20(H2 O)'
_chemical_formula_sum 'C60 H106 N12 O32 Zn3'
_chemical_formula_weight 1703.70
_space_group_crystal_system monoclinic
_space_group_IT_number 14
_space_group_name_Hall '-P 2ybc'
_space_group_name_H-M_alt 'P 1 21/c 1'
_atom_sites_solution_hydrogens geom
_audit_creation_method SHELXL-2014/7
_cell_angle_alpha 90
_cell_angle_beta 103.345(2)
_cell_angle_gamma 90
_cell_formula_units_Z 4
_cell_length_a 18.9877(14)
_cell_length_b 19.7813(15)
_cell_length_c 21.0699(14)
_cell_measurement_reflns_used 9969
_cell_measurement_temperature 193.15
_cell_measurement_theta_max 24.28
_cell_measurement_theta_min 2.24
_cell_volume 7700.2(10)
_computing_cell_refinement 'Bruker SAINT'
_computing_data_collection 'Bruker APEX2'
_computing_data_reduction 'Bruker SAINT'
_computing_molecular_graphics SHELXTL
_computing_publication_material SHELXTL
_computing_structure_refinement 'SHELXL-2014/7 (Sheldrick, 2014)'
_computing_structure_solution 'SHELXS-2014/7 (Sheldrick, 2014)'
_diffrn_ambient_temperature 193.15
_diffrn_measured_fraction_theta_full 0.999
_diffrn_measured_fraction_theta_max 0.985
_diffrn_measurement_device_type 'Bruker APEX-II CCD'
_diffrn_measurement_method '\f and \w scans'
_diffrn_radiation_type MoK\a
_diffrn_radiation_wavelength 0.71073
_diffrn_reflns_av_R_equivalents 0.0971
_diffrn_reflns_av_unetI/netI 0.1436
_diffrn_reflns_Laue_measured_fraction_full 0.999
_diffrn_reflns_Laue_measured_fraction_max 0.985
_diffrn_reflns_limit_h_max 24
_diffrn_reflns_limit_h_min -18
_diffrn_reflns_limit_k_max 25
_diffrn_reflns_limit_k_min -24
_diffrn_reflns_limit_l_max 25
_diffrn_reflns_limit_l_min -26
_diffrn_reflns_number 47361
_diffrn_reflns_point_group_measured_fraction_full 0.999
_diffrn_reflns_point_group_measured_fraction_max 0.985
_diffrn_reflns_theta_full 25.242
_diffrn_reflns_theta_max 27.563
_diffrn_reflns_theta_min 2.283
_exptl_absorpt_coefficient_mu 0.984
_exptl_absorpt_correction_T_max 1.00000
_exptl_absorpt_correction_T_min 0.78365
_exptl_absorpt_correction_type multi-scan
_exptl_crystal_colour Colourless
_exptl_crystal_density_diffrn 1.469
_exptl_crystal_description Block
_exptl_crystal_F_000 2784
_exptl_crystal_size_max 0.32
_exptl_crystal_size_mid 0.20
_exptl_crystal_size_min 0.20
_refine_diff_density_max 0.708
_refine_diff_density_min -0.685
_refine_diff_density_rms 0.082
_refine_ls_extinction_coef .
_refine_ls_extinction_method none
_refine_ls_goodness_of_fit_ref 1.019
_refine_ls_hydrogen_treatment constr
_refine_ls_matrix_type full
_refine_ls_number_parameters 857
_refine_ls_number_reflns 17545
_refine_ls_number_restraints 48
_refine_ls_restrained_S_all 1.019
_refine_ls_R_factor_all 0.1629
_refine_ls_R_factor_gt 0.0626
_refine_ls_shift/su_max 0.009
_refine_ls_shift/su_mean 0.001
_refine_ls_structure_factor_coef Fsqd
_refine_ls_weighting_details 'w=1/[\s^2^(Fo^2^)+(0.0769P)^2^] where P=(Fo^2^+2Fc^2^)/3'
_refine_ls_weighting_scheme calc
_refine_ls_wR_factor_gt 0.1405
_refine_ls_wR_factor_ref 0.1752
_reflns_Friedel_coverage 0.000
_reflns_Friedel_fraction_full .
_reflns_Friedel_fraction_max .
_reflns_number_gt 8283
_reflns_number_total 17545
_reflns_threshold_expression 'I > 2\s(I)'
_cod_data_source_file suppl_ncrs-2019-0892_suppl.cif
_cod_data_source_block p
_cod_original_sg_symbol_H-M 'P 21/c'
_cod_database_code 8105252
_shelx_shelxl_version_number 2014/7
_shelx_space_group_comment
;
The symmetry employed for this shelxl refinement is uniquely defined
by the following loop, which should always be used as a source of
symmetry information in preference to the above space-group names.
They are only intended as comments.
;

loop_
_space_group_symop_operation_xyz
'x, y, z'
'-x, y+1/2, -z+1/2'
'-x, -y, -z'
'x, -y-1/2, z-1/2'

loop_
_atom_site_label
_atom_site_type_symbol
_atom_site_fract_x
_atom_site_fract_y
_atom_site_fract_z
_atom_site_U_iso_or_equiv
_atom_site_adp_type
_atom_site_occupancy
_atom_site_site_symmetry_order
_atom_site_calc_flag
_atom_site_refinement_flags_posn
_atom_site_refinement_flags_adp
_atom_site_refinement_flags_occupancy
_atom_site_disorder_assembly
_atom_site_disorder_group
C1 C -0.2046(3) 0.6754(2) 0.5746(2) 0.0388(11) Uani 1 1 d . . . . .
H1A H -0.2190 0.6466 0.6041 0.047 Uiso 1 1 calc R U . . .
C2 C -0.1396(3) 0.7338(3) 0.5256(2) 0.0459(13) Uani 1 1 d . . . . .
H2A H -0.0998 0.7535 0.5142 0.055 Uiso 1 1 calc R U . . .
C3 C -0.2095(3) 0.7441(3) 0.4948(2) 0.0457(13) Uani 1 1 d . . . . .
H3A H -0.2262 0.7720 0.4589 0.055 Uiso 1 1 calc R U . . .
C4 C -0.3295(3) 0.7018(3) 0.5101(2) 0.0465(13) Uani 1 1 d . . . . .
H4A H -0.3493 0.7406 0.5283 0.056 Uiso 1 1 calc R U . . .
H4B H -0.3441 0.6614 0.5297 0.056 Uiso 1 1 calc R U . . .
C5 C -0.3590(2) 0.6998(3) 0.4379(2) 0.0418(12) Uani 1 1 d . . . . .
C6 C -0.3683(2) 0.6393(3) 0.4042(2) 0.0428(12) Uani 1 1 d . . . . .
H6A H -0.3583 0.5988 0.4269 0.051 Uiso 1 1 calc R U . . .
C7 C -0.3927(2) 0.6382(3) 0.3359(2) 0.0440(12) Uani 1 1 d . . . . .
C8 C -0.4070(3) 0.6990(3) 0.3030(3) 0.0511(14) Uani 1 1 d . . . . .
H8A H -0.4233 0.6992 0.2578 0.061 Uiso 1 1 calc R U . . .
C9 C -0.3974(2) 0.7596(3) 0.3368(3) 0.0462(13) Uani 1 1 d . . . . .
C10 C -0.3746(2) 0.7605(3) 0.4041(2) 0.0475(13) Uani 1 1 d . . . . .
H10A H -0.3698 0.8014 0.4266 0.057 Uiso 1 1 calc R U . . .
C11 C -0.4150(3) 0.8262(3) 0.3004(3) 0.0660(17) Uani 1 1 d . . . . .
H11A H -0.3828 0.8611 0.3227 0.079 Uiso 1 1 calc R U . . .
H11B H -0.4070 0.8215 0.2568 0.079 Uiso 1 1 calc R U . . .
C12 C 0.4569(3) 0.6586(3) 0.7443(2) 0.0476(13) Uani 1 1 d . . . . .
H12A H 0.4623 0.6753 0.7045 0.057 Uiso 1 1 calc R U . . .
C13 C 0.4209(9) 0.6037(8) 0.8128(8) 0.061(4) Uani 0.472(6) 1 d . U P C 2
H13A H 0.3919 0.5774 0.8330 0.074 Uiso 0.472(6) 1 calc R U P C 2
C13' C 0.3993(7) 0.6360(7) 0.8216(6) 0.057(3) Uani 0.528(6) 1 d . U P C 1
H13' H 0.3617 0.6307 0.8427 0.068 Uiso 0.528(6) 1 calc R U P C 1
C14 C 0.4921(9) 0.6130(8) 0.8367(9) 0.070(5) Uani 0.472(6) 1 d . U P C 2
H14A H 0.5213 0.5942 0.8742 0.084 Uiso 0.472(6) 1 calc R U P C 2
C14' C 0.4709(8) 0.6435(7) 0.8487(7) 0.064(4) Uani 0.528(6) 1 d . U P C 1
H14' H 0.4918 0.6425 0.8932 0.077 Uiso 0.528(6) 1 calc R U P C 1
C15 C 0.1826(3) 0.6978(3) 0.7433(2) 0.0471(13) Uani 1 1 d . . . . .
H15A H 0.1583 0.6568 0.7419 0.057 Uiso 1 1 calc R U . . .
C16 C 0.2598(4) 0.7719(3) 0.7342(3) 0.0706(19) Uani 1 1 d . . . . .
H16A H 0.3002 0.7930 0.7252 0.085 Uiso 1 1 calc R U . . .
C17 C 0.2098(4) 0.8023(3) 0.7595(3) 0.0741(19) Uani 1 1 d . . . . .
H17A H 0.2089 0.8476 0.7709 0.089 Uiso 1 1 calc R U . . .
C18 C 0.0773(2) 0.7153(2) 0.5924(2) 0.0357(11) Uani 1 1 d . . . . .
H18A H 0.0940 0.6710 0.5931 0.043 Uiso 1 1 calc R U . . .
C19 C 0.0167(3) 0.8027(2) 0.6066(2) 0.0429(13) Uani 1 1 d . . . . .
H19A H -0.0170 0.8306 0.6193 0.052 Uiso 1 1 calc R U . . .
C20 C 0.0670(3) 0.8232(2) 0.5747(2) 0.0468(13) Uani 1 1 d . . . . .
H20A H 0.0740 0.8670 0.5613 0.056 Uiso 1 1 calc R U . . .
C21 C 0.1666(3) 0.7645(2) 0.5338(2) 0.0404(12) Uani 1 1 d . . . . .
H21A H 0.2091 0.7469 0.5641 0.049 Uiso 1 1 calc R U . . .
H21B H 0.1777 0.8099 0.5216 0.049 Uiso 1 1 calc R U . . .
C22 C 0.1490(2) 0.7198(2) 0.4731(2) 0.0317(10) Uani 1 1 d . . . . .
C23 C 0.1529(2) 0.6502(2) 0.4803(2) 0.0314(11) Uani 1 1 d . . . . .
H23A H 0.1683 0.6316 0.5217 0.038 Uiso 1 1 calc R U . . .
C24 C 0.1344(2) 0.6079(2) 0.4268(2) 0.0329(10) Uani 1 1 d . . . . .
C25 C 0.1133(2) 0.6367(3) 0.3651(2) 0.0411(12) Uani 1 1 d . . . . .
H25A H 0.0995 0.6090 0.3286 0.049 Uiso 1 1 calc R U . . .
C26 C 0.1127(2) 0.7061(3) 0.3575(2) 0.0406(12) Uani 1 1 d . . . . .
C27 C 0.1295(2) 0.7469(2) 0.4115(2) 0.0382(11) Uani 1 1 d . . . . .
H27A H 0.1276 0.7936 0.4063 0.046 Uiso 1 1 calc R U . . .
C28 C 0.1415(3) 0.5324(2) 0.4351(2) 0.0401(12) Uani 1 1 d . . . . .
H28A H 0.1309 0.5195 0.4763 0.048 Uiso 1 1 calc R U . . .
H28B H 0.1066 0.5103 0.4004 0.048 Uiso 1 1 calc R U . . .
C29 C 0.2351(3) 0.4882(2) 0.3807(2) 0.0379(11) Uani 1 1 d . . . . .
H29A H 0.2047 0.4842 0.3394 0.046 Uiso 1 1 calc R U . . .
C30 C 0.3288(3) 0.4869(2) 0.4604(2) 0.0415(12) Uani 1 1 d . . . . .
H30A H 0.3762 0.4815 0.4844 0.050 Uiso 1 1 calc R U . . .
C31 C 0.2740(3) 0.5095(2) 0.4845(2) 0.0408(12) Uani 1 1 d . . . . .
H31A H 0.2759 0.5223 0.5274 0.049 Uiso 1 1 calc R U . . .
C32 C 0.0946(3) 0.7351(3) 0.2890(2) 0.0564(15) Uani 1 1 d . . . . .
H32A H 0.0697 0.7779 0.2890 0.068 Uiso 1 1 calc R U . . .
H32B H 0.0625 0.7044 0.2600 0.068 Uiso 1 1 calc R U . . .
C33 C 0.4954(3) 0.4975(2) 0.3213(2) 0.0408(12) Uani 1 1 d . . . . .
H33A H 0.5242 0.4711 0.3536 0.049 Uiso 1 1 calc R U . . .
C34 C 0.4028(3) 0.5387(3) 0.2537(3) 0.0760(19) Uani 1 1 d . . . . .
H34A H 0.3554 0.5461 0.2307 0.091 Uiso 1 1 calc R U . . .
C35 C 0.4617(3) 0.5740(3) 0.2468(3) 0.078(2) Uani 1 1 d . . . . .
H35A H 0.4623 0.6093 0.2179 0.094 Uiso 1 1 calc R U . . .
C36 C 0.5951(3) 0.5710(3) 0.2997(3) 0.0547(14) Uani 1 1 d . . . . .
H36A H 0.6068 0.5759 0.2575 0.066 Uiso 1 1 calc R U . . .
H36B H 0.6273 0.5372 0.3242 0.066 Uiso 1 1 calc R U . . .
C37 C 0.0397(2) 0.5552(2) 0.6696(2) 0.0342(11) Uani 1 1 d . . . . .
C38 C 0.0731(2) 0.4894(2) 0.65478(18) 0.0272(10) Uani 1 1 d . . . . .
H38A H 0.0485 0.4536 0.6735 0.033 Uiso 1 1 calc R U . . .
C39 C 0.0585(2) 0.4751(2) 0.58145(19) 0.0340(11) Uani 1 1 d . . . . .
H39A H 0.0779 0.5118 0.5601 0.041 Uiso 1 1 calc R U . . .
H39B H 0.0067 0.4732 0.5635 0.041 Uiso 1 1 calc R U . . .
C40 C 0.0926(3) 0.4088(2) 0.5673(2) 0.0436(12) Uani 1 1 d . . . . .
H40A H 0.0863 0.4037 0.5205 0.052 Uiso 1 1 calc R U . . .
H40B H 0.0680 0.3714 0.5828 0.052 Uiso 1 1 calc R U . . .
C41 C 0.1729(3) 0.4061(2) 0.5999(2) 0.0460(13) Uani 1 1 d . . . . .
H41A H 0.1925 0.3625 0.5916 0.055 Uiso 1 1 calc R U . . .
H41B H 0.1984 0.4409 0.5817 0.055 Uiso 1 1 calc R U . . .
C42 C 0.1841(3) 0.4167(2) 0.6726(2) 0.0400(12) Uani 1 1 d . . . . .
H42A H 0.1612 0.3801 0.6911 0.048 Uiso 1 1 calc R U . . .
H42B H 0.2355 0.4157 0.6927 0.048 Uiso 1 1 calc R U . . .
C43 C 0.1524(2) 0.4842(2) 0.6881(2) 0.0331(11) Uani 1 1 d . . . . .
H43A H 0.1556 0.4849 0.7352 0.040 Uiso 1 1 calc R U . . .
C44 C 0.1993(3) 0.5417(2) 0.6737(2) 0.0387(11) Uani 1 1 d . . . . .
C45 C -0.1171(2) 0.6728(3) 0.7378(2) 0.0375(11) Uani 1 1 d . . . . .
C46 C -0.1585(3) 0.6990(2) 0.7864(2) 0.0384(11) Uani 1 1 d . . . . .
H46A H -0.1946 0.7315 0.7637 0.046 Uiso 1 1 calc R U . . .
C47 C -0.1992(3) 0.6415(3) 0.8132(2) 0.0453(13) Uani 1 1 d . . . . .
H47A H -0.2283 0.6637 0.8400 0.054 Uiso 1 1 calc R U . . .
C48 C -0.1465(3) 0.5953(3) 0.8594(2) 0.0555(15) Uani 1 1 d . . . . .
H48A H -0.1737 0.5621 0.8779 0.067 Uiso 1 1 calc R U . . .
H48B H -0.1170 0.5712 0.8350 0.067 Uiso 1 1 calc R U . . .
C49 C -0.0978(3) 0.6342(3) 0.9141(2) 0.0524(14) Uani 1 1 d . . . . .
H49A H -0.0632 0.6036 0.9405 0.063 Uiso 1 1 calc R U . . .
H49B H -0.1267 0.6540 0.9418 0.063 Uiso 1 1 calc R U . . .
C50 C -0.0576(3) 0.6898(3) 0.8876(2) 0.0497(14) Uani 1 1 d . . . . .
H50A H -0.0289 0.7155 0.9236 0.060 Uiso 1 1 calc R U . . .
H50B H -0.0250 0.6698 0.8637 0.060 Uiso 1 1 calc R U . . .
C51 C -0.1087(3) 0.7360(2) 0.8438(2) 0.0422(12) Uani 1 1 d . . . . .
H51A H -0.0811 0.7700 0.8268 0.051 Uiso 1 1 calc R U . . .
H51B H -0.1382 0.7591 0.8690 0.051 Uiso 1 1 calc R U . . .
C52 C 0.2526(3) 0.3958(3) 0.2398(3) 0.0568(15) Uani 1 1 d . . . . .
C53 C 0.3630(4) 0.6563(4) 0.5850(3) 0.0650(17) Uani 1 1 d . . . . .
C54' C 0.4072(5) 0.7088(5) 0.5420(4) 0.039(2) Uani 0.528(6) 1 d . . P C 2
H54A H 0.4220 0.7486 0.5695 0.047 Uiso 0.528(6) 1 calc R U P C 2
C54 C 0.3726(6) 0.6631(7) 0.5247(5) 0.046(3) Uani 0.472(6) 1 d . . P C 1
H54B H 0.3344 0.6345 0.4989 0.055 Uiso 0.472(6) 1 calc R U P C 1
C55 C 0.3607(4) 0.7307(3) 0.4885(4) 0.084(2) Uani 1 1 d . . . . .
H55A H 0.3814 0.7657 0.5194 0.101 Uiso 1 1 calc R U . B 1
H55B H 0.3089 0.7387 0.4763 0.101 Uiso 1 1 calc R U . B 1
C56' C 0.3403(5) 0.6718(6) 0.4283(5) 0.064(3) Uani 0.528(6) 1 d . . P C 2
H56A H 0.3140 0.6345 0.4418 0.076 Uiso 0.528(6) 1 calc R U P C 2
H56B H 0.3105 0.6916 0.3891 0.076 Uiso 0.528(6) 1 calc R U P C 2
C56 C 0.3859(7) 0.7401(8) 0.4356(6) 0.078(5) Uani 0.472(6) 1 d . . P C 1
H56C H 0.3495 0.7247 0.3982 0.093 Uiso 0.472(6) 1 calc R U P C 1
H56D H 0.3921 0.7883 0.4303 0.093 Uiso 0.472(6) 1 calc R U P C 1
C57' C 0.4106(6) 0.6471(5) 0.4154(4) 0.050(3) Uani 0.528(6) 1 d . U P C 2
H57A H 0.4002 0.6089 0.3858 0.060 Uiso 0.528(6) 1 calc R U P C 2
H57E H 0.4304 0.6827 0.3931 0.060 Uiso 0.528(6) 1 calc R U P C 2
C57 C 0.4572(7) 0.7052(6) 0.4342(6) 0.064(4) Uani 0.472(6) 1 d . U P C 1
H57B H 0.4972 0.7325 0.4578 0.077 Uiso 0.472(6) 1 calc R U P C 1
H57C H 0.4616 0.7014 0.3894 0.077 Uiso 0.472(6) 1 calc R U P C 1
C58 C 0.4620(3) 0.6281(3) 0.4678(3) 0.0727(19) Uani 1 1 d . . . . .
H58A H 0.4324 0.5975 0.4368 0.087 Uiso 1 1 calc R U . A 1
H58B H 0.5117 0.6124 0.4753 0.087 Uiso 1 1 calc R U . A 1
C59' C 0.4759(4) 0.6795(4) 0.5276(4) 0.032(2) Uani 0.528(6) 1 d . U P C 2
H59A H 0.5016 0.7179 0.5143 0.038 Uiso 0.528(6) 1 calc R U P C 2
C59 C 0.4416(5) 0.6246(6) 0.5221(5) 0.041(3) Uani 0.472(6) 1 d . U P C 1
H59B H 0.4340 0.5769 0.5310 0.050 Uiso 0.472(6) 1 calc R U P C 1
C104 C 0.5209(4) 0.6547(4) 0.5838(3) 0.077(2) Uani 1 1 d . . . . .
N1 N -0.1366(2) 0.69008(17) 0.57610(16) 0.0320(9) Uani 1 1 d . . . . .
N2 N -0.2505(2) 0.70636(18) 0.52570(17) 0.0353(9) Uani 1 1 d . . . . .
N3 N 0.3050(2) 0.47298(18) 0.39505(17) 0.0378(9) Uani 1 1 d . . . . .
N4 N 0.2145(2) 0.50990(17) 0.43359(17) 0.0320(9) Uani 1 1 d . . . . .
N5 N 0.4254(2) 0.4899(2) 0.30058(19) 0.0446(10) Uani 1 1 d . . . . .
N6 N 0.5203(2) 0.5480(2) 0.29043(19) 0.0470(10) Uani 1 1 d . . . . .
N7 N 0.02274(19) 0.73479(18) 0.61726(16) 0.0317(9) Uani 1 1 d . . . . .
N8 N 0.1056(2) 0.76719(18) 0.56619(16) 0.0341(9) Uani 1 1 d . . . . .
N9 N 0.2430(2) 0.7063(2) 0.72367(17) 0.0439(10) Uani 1 1 d . . . . .
N10 N 0.1607(2) 0.7548(2) 0.76532(17) 0.0450(10) Uani 1 1 d . . . . .
N11 N 0.3952(2) 0.6381(2) 0.75412(19) 0.0484(11) Uani 1 1 d . . . . .
N12 N 0.5108(2) 0.6537(2) 0.7961(2) 0.0564(12) Uani 1 1 d . . . . .
O1 O -0.07099(17) 0.71374(15) 0.72234(13) 0.0385(8) Uani 1 1 d . . . . .
O2 O -0.12977(17) 0.61678(16) 0.71211(15) 0.0447(8) Uani 1 1 d . . . . .
O3 O -0.00975(18) 0.58108(15) 0.62506(15) 0.0416(8) Uani 1 1 d . . . . .
O4 O 0.05900(19) 0.58174(19) 0.72451(17) 0.0647(11) Uani 1 1 d . . . . .
O5 O 0.26248(18) 0.54719(17) 0.71045(17) 0.0524(9) Uani 1 1 d . . . . .
O6 O 0.17671(18) 0.58255(15) 0.62889(15) 0.0440(8) Uani 1 1 d . . . . .
O7 O 0.32399(19) 0.6921(2) 0.61224(16) 0.0609(11) Uani 1 1 d . . . . .
O8 O 0.3900(4) 0.6010(4) 0.5941(4) 0.0326(19) Uani 0.472(6) 1 d . . P C 2
O8' O 0.3555(6) 0.5933(5) 0.6110(4) 0.075(3) Uani 0.528(6) 1 d . . P C 1
O9 O 0.43496(18) 0.39237(18) 0.41265(17) 0.0532(9) Uani 1 1 d . . . . .
O10' O 0.5069(6) 0.6899(6) 0.6146(6) 0.070(3) Uani 0.472(6) 1 d . . P C 2
O10 O 0.5411(5) 0.7042(5) 0.6369(5) 0.061(3) Uani 0.528(6) 1 d . . P C 1
O11 O 0.29557(19) 0.3616(2) 0.28403(18) 0.0594(10) Uani 1 1 d . . . . .
O12 O 0.2570(2) 0.4592(2) 0.23806(17) 0.0693(12) Uani 1 1 d . . . . .
Zn1 Zn -0.04634(3) 0.66849(3) 0.64543(2) 0.03150(14) Uani 1 1 d . . . . .
Zn2 Zn 0.30049(3) 0.63607(3) 0.68745(3) 0.04090(16) Uani 1 1 d . . . . .
Zn3 Zn 0.36221(3) 0.42863(3) 0.33805(3) 0.04353(17) Uani 1 1 d . . . . .

loop_
_atom_site_aniso_label
_atom_site_aniso_U_11
_atom_site_aniso_U_22
_atom_site_aniso_U_33
_atom_site_aniso_U_23
_atom_site_aniso_U_13
_atom_site_aniso_U_12
Zn1 0.0250(3) 0.0385(3) 0.0316(3) -0.0026(2) 0.0078(2) 0.0032(2)
N1 0.029(2) 0.036(2) 0.032(2) -0.0021(17) 0.0081(17) 0.0001(18)
O1 0.0277(19) 0.052(2) 0.0373(17) -0.0045(15) 0.0111(14) -0.0023(16)
Zn2 0.0281(3) 0.0502(4) 0.0444(3) -0.0043(3) 0.0083(3) -0.0084(3)
O2 0.039(2) 0.049(2) 0.050(2) -0.0198(17) 0.0170(16) -0.0046(17)
N2 0.025(2) 0.046(2) 0.036(2) 0.0083(18) 0.0076(17) 0.0009(19)
Zn3 0.0284(3) 0.0534(4) 0.0514(3) -0.0084(3) 0.0147(3) -0.0005(3)
O3 0.038(2) 0.0409(19) 0.0484(19) -0.0045(15) 0.0146(17) 0.0055(16)
N3 0.031(2) 0.042(2) 0.040(2) -0.0019(18) 0.0087(18) -0.0001(19)
N4 0.030(2) 0.031(2) 0.038(2) 0.0011(17) 0.0154(18) 0.0003(17)
O4 0.039(2) 0.089(3) 0.062(2) -0.039(2) 0.0043(19) 0.006(2)
O5 0.026(2) 0.048(2) 0.075(2) 0.0044(18) -0.0041(18) -0.0057(17)
N5 0.027(3) 0.057(3) 0.048(2) -0.005(2) 0.0055(19) -0.003(2)
O6 0.041(2) 0.040(2) 0.053(2) 0.0046(16) 0.0140(17) -0.0036(16)
C33 0.032(3) 0.048(3) 0.043(3) 0.000(2) 0.010(2) 0.007(2)
C1 0.031(3) 0.042(3) 0.042(3) 0.010(2) 0.008(2) 0.000(2)
C38 0.024(3) 0.029(2) 0.029(2) 0.0026(18) 0.0069(19) -0.0040(19)
C22 0.018(2) 0.045(3) 0.035(2) -0.001(2) 0.0109(19) 0.002(2)
C29 0.031(3) 0.050(3) 0.034(2) -0.002(2) 0.010(2) 0.005(2)
C44 0.029(3) 0.036(3) 0.053(3) -0.004(2) 0.014(2) 0.004(2)
C28 0.038(3) 0.037(3) 0.053(3) 0.000(2) 0.025(2) 0.000(2)
C37 0.019(3) 0.042(3) 0.043(3) 0.000(2) 0.009(2) -0.003(2)
C43 0.026(3) 0.042(3) 0.030(2) 0.004(2) 0.0030(19) -0.001(2)
C9 0.017(3) 0.051(3) 0.064(3) 0.026(3) -0.004(2) -0.001(2)
C45 0.023(3) 0.055(3) 0.032(2) 0.001(2) 0.002(2) 0.006(2)
C4 0.028(3) 0.062(3) 0.050(3) 0.009(3) 0.009(2) 0.002(3)
C46 0.030(3) 0.049(3) 0.039(3) -0.003(2) 0.014(2) 0.007(2)
C15 0.042(3) 0.052(3) 0.049(3) -0.015(3) 0.015(3) -0.016(3)
C47 0.033(3) 0.064(3) 0.042(3) -0.017(3) 0.016(2) -0.011(3)
C19 0.044(3) 0.030(3) 0.064(3) -0.008(2) 0.033(3) 0.003(2)
C5 0.016(3) 0.057(3) 0.048(3) 0.014(3) 0.000(2) 0.002(2)
C25 0.028(3) 0.062(3) 0.035(3) -0.005(2) 0.011(2) -0.002(2)
C26 0.027(3) 0.060(3) 0.035(3) 0.017(2) 0.008(2) 0.005(2)
C18 0.031(3) 0.036(3) 0.043(3) -0.001(2) 0.014(2) 0.001(2)
C23 0.028(3) 0.039(3) 0.030(2) 0.009(2) 0.014(2) 0.006(2)
C3 0.033(3) 0.064(3) 0.036(3) 0.012(2) 0.000(2) -0.005(3)
C50 0.042(3) 0.061(4) 0.047(3) -0.015(3) 0.013(3) -0.006(3)
C24 0.022(3) 0.042(3) 0.039(3) 0.002(2) 0.016(2) 0.000(2)
C2 0.034(3) 0.061(3) 0.041(3) 0.015(3) 0.004(2) -0.011(3)
N6 0.025(2) 0.058(3) 0.055(3) 0.003(2) 0.004(2) -0.007(2)
C42 0.025(3) 0.034(3) 0.059(3) 0.011(2) 0.004(2) 0.000(2)
C31 0.049(3) 0.040(3) 0.034(3) 0.002(2) 0.010(2) -0.002(2)
C27 0.028(3) 0.041(3) 0.049(3) 0.008(2) 0.014(2) 0.003(2)
C8 0.027(3) 0.071(4) 0.051(3) 0.024(3) 0.000(2) -0.006(3)
C6 0.018(3) 0.060(3) 0.048(3) 0.021(3) 0.002(2) -0.001(2)
C7 0.017(3) 0.064(3) 0.051(3) 0.011(3) 0.008(2) -0.010(2)
C10 0.018(3) 0.058(3) 0.059(3) 0.017(3) -0.007(2) 0.002(2)
C51 0.043(3) 0.044(3) 0.043(3) -0.016(2) 0.016(2) -0.008(2)
C39 0.026(3) 0.046(3) 0.031(2) 0.003(2) 0.008(2) 0.004(2)
C11 0.032(3) 0.068(4) 0.082(4) 0.032(3) -0.019(3) -0.007(3)
C30 0.037(3) 0.045(3) 0.038(3) 0.008(2) -0.002(2) -0.001(2)
C21 0.029(3) 0.045(3) 0.052(3) -0.003(2) 0.020(2) -0.007(2)
C12 0.033(3) 0.063(4) 0.041(3) -0.012(2) -0.002(2) 0.000(3)
C49 0.060(4) 0.050(3) 0.041(3) -0.007(2) -0.001(3) -0.006(3)
C52 0.040(4) 0.075(4) 0.064(4) -0.027(3) 0.030(3) -0.013(3)
C40 0.051(4) 0.040(3) 0.043(3) 0.001(2) 0.018(2) 0.005(2)
C36 0.031(3) 0.073(4) 0.061(3) 0.001(3) 0.012(3) -0.006(3)
C32 0.041(3) 0.087(4) 0.040(3) 0.023(3) 0.007(2) 0.004(3)
C20 0.050(4) 0.033(3) 0.063(3) -0.004(2) 0.023(3) 0.000(3)
C41 0.045(3) 0.036(3) 0.065(3) 0.005(2) 0.029(3) 0.012(2)
C16 0.088(5) 0.053(4) 0.091(4) -0.012(3) 0.061(4) -0.022(3)
C48 0.064(4) 0.048(3) 0.054(3) -0.005(3) 0.013(3) -0.009(3)
C35 0.047(4) 0.097(5) 0.080(4) 0.040(4) -0.007(3) -0.015(4)
C34 0.042(4) 0.089(5) 0.086(4) 0.030(4) -0.009(3) -0.005(4)
C17 0.106(6) 0.046(4) 0.090(5) -0.007(3) 0.063(4) -0.007(4)
C53 0.054(4) 0.095(5) 0.037(3) 0.000(3) -0.009(3) 0.023(4)
C104 0.087(6) 0.097(5) 0.063(4) 0.034(4) 0.053(4) 0.053(5)
C58 0.037(4) 0.081(5) 0.099(5) -0.033(4) 0.014(4) -0.009(3)
C55 0.058(5) 0.074(5) 0.132(6) 0.036(4) 0.046(5) 0.012(4)
C56' 0.033(6) 0.094(9) 0.054(6) 0.021(6) -0.010(5) -0.008(6)
C54' 0.026(6) 0.048(6) 0.040(5) 0.018(5) 0.004(4) -0.007(5)
C59' 0.018(4) 0.040(5) 0.038(4) 0.005(4) 0.007(3) -0.001(4)
C57' 0.049(6) 0.064(6) 0.041(5) 0.004(4) 0.016(5) -0.007(5)
C54 0.026(6) 0.069(9) 0.045(6) 0.009(6) 0.017(5) 0.004(6)
C59 0.033(6) 0.057(6) 0.036(5) 0.000(5) 0.013(4) -0.001(5)
C56 0.039(8) 0.126(13) 0.065(8) 0.050(8) 0.003(6) -0.001(8)
C57 0.060(7) 0.077(7) 0.063(6) 0.018(6) 0.028(6) -0.004(6)
N7 0.029(2) 0.036(2) 0.0320(19) -0.0034(16) 0.0107(17) 0.0009(17)
N8 0.030(2) 0.039(2) 0.035(2) -0.0045(17) 0.0119(17) -0.0011(18)
N9 0.039(3) 0.053(3) 0.040(2) -0.0088(19) 0.010(2) -0.011(2)
O12 0.063(3) 0.085(3) 0.060(2) -0.024(2) 0.014(2) -0.032(2)
O11 0.030(2) 0.093(3) 0.056(2) -0.018(2) 0.0113(18) 0.005(2)
N10 0.044(3) 0.056(3) 0.038(2) -0.011(2) 0.016(2) -0.010(2)
N11 0.034(3) 0.061(3) 0.043(2) 0.001(2) -0.006(2) -0.016(2)
O8 0.021(4) 0.039(5) 0.041(4) 0.014(3) 0.015(3) 0.008(4)
O8' 0.071(7) 0.106(8) 0.044(5) -0.006(5) 0.004(5) -0.031(6)
O9 0.033(2) 0.056(2) 0.073(2) 0.0047(19) 0.0157(18) 0.0092(18)
N12 0.038(3) 0.057(3) 0.061(3) -0.015(2) -0.016(2) -0.009(2)
O7 0.033(2) 0.101(3) 0.050(2) 0.018(2) 0.0132(18) 0.017(2)
O10' 0.053(8) 0.086(8) 0.057(7) -0.024(6) -0.016(6) 0.014(6)
O10 0.040(6) 0.075(6) 0.056(6) -0.027(4) -0.015(4) 0.016(5)
C13 0.055(8) 0.060(8) 0.068(7) 0.002(6) 0.011(6) -0.023(6)
C14 0.058(8) 0.074(8) 0.069(8) 0.013(7) -0.007(6) -0.005(7)
C14' 0.067(8) 0.071(8) 0.049(6) 0.001(6) 0.003(6) -0.023(6)
C13' 0.055(7) 0.071(7) 0.043(5) 0.000(6) 0.009(5) -0.026(6)

loop_
_atom_type_symbol
_atom_type_description
_atom_type_scat_dispersion_real
_atom_type_scat_dispersion_imag
_atom_type_scat_source
C C 0.0033 0.0016 'International Tables Vol C Tables 4.2.6.8 and 6.1.1.4'
H H 0.0000 0.0000 'International Tables Vol C Tables 4.2.6.8 and 6.1.1.4'
N N 0.0061 0.0033 'International Tables Vol C Tables 4.2.6.8 and 6.1.1.4'
O O 0.0106 0.0060 'International Tables Vol C Tables 4.2.6.8 and 6.1.1.4'
F F 0.0171 0.0103 'International Tables Vol C Tables 4.2.6.8 and 6.1.1.4'
Si Si 0.0817 0.0704 'International Tables Vol C Tables 4.2.6.8 and 6.1.1.4'
S S 0.1246 0.1234 'International Tables Vol C Tables 4.2.6.8 and 6.1.1.4'
Zn Zn 0.2839 1.4301 'International Tables Vol C Tables 4.2.6.8 and 6.1.1.4'

loop_
_geom_angle_atom_site_label_1
_geom_angle_atom_site_label_2
_geom_angle_atom_site_label_3
_geom_angle
_geom_angle_site_symmetry_1
_geom_angle_site_symmetry_3
_geom_angle_publ_flag
O3 Zn1 O1 137.59(13) . . y
O3 Zn1 N1 108.30(14) . . ?
O1 Zn1 N1 99.94(13) . . ?
O3 Zn1 N7 102.76(14) . . ?
O1 Zn1 N7 103.58(13) . . ?
N1 Zn1 N7 98.56(14) . . y
O3 Zn1 C45 117.70(14) . . ?
O1 Zn1 C45 28.77(13) . . ?
N1 Zn1 C45 92.00(14) . . ?
N7 Zn1 C45 132.31(15) . . ?
C1 N1 C2 104.9(4) . . ?
C1 N1 Zn1 129.3(3) . . ?
C2 N1 Zn1 124.9(3) . . ?
C45 O1 Zn1 102.9(3) . . ?
O5 Zn2 N11 99.37(15) . . ?
O5 Zn2 N9 104.80(16) . . ?
N11 Zn2 N9 101.32(17) . . y
O5 Zn2 O7 144.19(15) . . ?
N11 Zn2 O7 102.04(16) . . ?
N9 Zn2 O7 98.74(16) . . y
O5 Zn2 O8' 95.5(3) . . ?
N11 Zn2 O8' 91.1(3) . . ?
N9 Zn2 O8' 154.0(3) . . ?
O7 Zn2 O8' 56.0(3) . . ?
C1 N2 C3 106.2(4) . . ?
C1 N2 C4 126.8(4) . . ?
C3 N2 C4 127.0(4) . . ?
O9 Zn3 O11 116.58(16) . . y
O9 Zn3 N3 93.36(15) . . ?
O11 Zn3 N3 105.84(15) . . ?
O9 Zn3 N5 99.31(15) . . ?
O11 Zn3 N5 122.57(15) . . ?
N3 Zn3 N5 115.60(16) . . y
C37 O3 Zn1 115.7(3) . . ?
C29 N3 C30 105.4(4) . . ?
C29 N3 Zn3 128.0(3) . . ?
C30 N3 Zn3 126.2(3) . . ?
C29 N4 C31 107.7(4) . . ?
C29 N4 C28 125.3(4) . . ?
C31 N4 C28 126.9(4) . . ?
C44 O5 Zn2 105.6(3) . . ?
C33 N5 C34 106.5(4) . . ?
C33 N5 Zn3 126.6(3) . . ?
C34 N5 Zn3 126.4(4) . . ?
N5 C33 N6 111.7(4) . . ?
N1 C1 N2 112.4(4) . . ?
C37 C38 C39 112.4(3) . . ?
C37 C38 C43 112.5(3) . . ?
C39 C38 C43 112.6(3) . . ?
C23 C22 C27 119.1(4) . . ?
C23 C22 C21 119.3(4) . . ?
C27 C22 C21 121.7(4) . . ?
N4 C29 N3 110.7(4) . . ?
O6 C44 O5 121.2(5) . . ?
O6 C44 C43 121.7(4) . . ?
O5 C44 C43 117.1(4) . . ?
N4 C28 C24 111.1(4) . . ?
O4 C37 O3 121.7(4) . . ?
O4 C37 C38 120.5(4) . . ?
O3 C37 C38 117.8(4) . . ?
C44 C43 C42 109.5(4) . . ?
C44 C43 C38 115.0(4) . . ?
C42 C43 C38 111.0(4) . . ?
C10 C9 C8 120.7(4) . . ?
C10 C9 C11 119.1(5) . . ?
C8 C9 C11 120.1(5) . . ?
O2 C45 O1 121.9(4) . . ?
O2 C45 C46 121.6(4) . . ?
O1 C45 C46 116.3(4) . . ?
O2 C45 Zn1 74.0(2) . . ?
O1 C45 Zn1 48.3(2) . . ?
C46 C45 Zn1 161.8(4) . . ?
N2 C4 C5 110.7(4) . . ?
C51 C46 C45 111.9(4) . . ?
C51 C46 C47 109.3(4) . . ?
C45 C46 C47 111.9(4) . . ?
N10 C15 N9 111.6(5) . . ?
C52 C47 C46 113.2(4) 3_566 . ?
C52 C47 C48 114.0(5) 3_566 . ?
C46 C47 C48 111.2(4) . . ?
C20 C19 N7 109.6(4) . . ?
C6 C5 C10 119.8(4) . . ?
C6 C5 C4 121.3(4) . . ?
C10 C5 C4 118.9(5) . . ?
C24 C25 C26 120.4(4) . . ?
C27 C26 C25 119.8(4) . . ?
C27 C26 C32 121.6(5) . . ?
C25 C26 C32 118.6(5) . . ?
N7 C18 N8 111.4(4) . . ?
C24 C23 C22 121.1(4) . . ?
C2 C3 N2 107.2(4) . . ?
C51 C50 C49 111.3(4) . . ?
C25 C24 C23 118.6(4) . . ?
C25 C24 C28 120.8(4) . . ?
C23 C24 C28 120.5(4) . . ?
C3 C2 N1 109.3(4) . . ?
C33 N6 C35 106.4(4) . . ?
C33 N6 C36 127.7(4) . . ?
C35 N6 C36 125.9(5) . . ?
C43 C42 C41 111.5(4) . . ?
C30 C31 N4 106.2(4) . . ?
C26 C27 C22 120.9(4) . . ?
C9 C8 C7 120.5(5) . . ?
C5 C6 C7 120.8(4) . . ?
C8 C7 C6 118.7(5) . . ?
C8 C7 C36 121.2(5) . 1_455 ?
C6 C7 C36 120.1(4) . 1_455 ?
C9 C10 C5 119.5(5) . . ?
C50 C51 C46 113.0(4) . . ?
C38 C39 C40 111.8(3) . . ?
N12 C11 C9 111.6(4) 4_475 . ?
C31 C30 N3 110.0(4) . . ?
N8 C21 C22 111.4(4) . . ?
N12 C12 N11 113.7(5) . . ?
C48 C49 C50 111.1(4) . . ?
O11 C52 O12 120.9(5) . . ?
O11 C52 C47 118.9(6) . 3_566 ?
O12 C52 C47 120.1(6) . 3_566 ?
C39 C40 C41 111.6(4) . . ?
N6 C36 C7 111.7(4) . 1_655 ?
C26 C32 N10 110.6(4) . 4_575 ?
C19 C20 N8 106.5(4) . . ?
C42 C41 C40 110.2(4) . . ?
N9 C16 C17 109.6(5) . . ?
C49 C48 C47 112.2(4) . . ?
N6 C35 C34 107.4(5) . . ?
N5 C34 C35 108.0(5) . . ?
N10 C17 C16 107.1(5) . . ?
O7 C53 O8 135.6(7) . . ?
O7 C53 C54 127.2(7) . . ?
O7 C53 O8' 101.7(7) . . ?
C54 C53 O8' 121.2(9) . . ?
O7 C53 C54' 108.2(6) . . ?
O8 C53 C54' 113.0(7) . . ?
O10' C104 O9 137.7(10) . 3_666 ?
O10' C104 C59' 95.7(9) . . ?
O9 C104 C59' 126.3(7) 3_666 . ?
O9 C104 O10 113.6(6) 3_666 . ?
O9 C104 C59 103.2(6) 3_666 . ?
O10 C104 C59 141.1(6) . . ?
C57' C58 C59' 115.3(7) . . ?
C59 C58 C57 115.1(8) . . ?
C54 C55 C56 120.1(9) . . ?
C54' C55 C56' 113.5(7) . . ?
C57' C56' C55 107.4(7) . . ?
C55 C54' C59' 112.7(7) . . ?
C55 C54' C53 109.5(7) . . ?
C59' C54' C53 114.8(7) . . ?
C104 C59' C54' 110.8(7) . . ?
C104 C59' C58 114.2(7) . . ?
C54' C59' C58 114.1(7) . . ?
C58 C57' C56' 116.6(8) . . ?
C53 C54 C55 121.8(9) . . ?
C53 C54 C59 106.9(8) . . ?
C55 C54 C59 116.6(8) . . ?
C58 C59 C54 116.1(9) . . ?
C58 C59 C104 104.1(7) . . ?
C54 C59 C104 112.4(8) . . ?
C57 C56 C55 116.6(9) . . ?
C56 C57 C58 111.5(9) . . ?
C18 N7 C19 105.5(4) . . ?
C18 N7 Zn1 122.9(3) . . ?
C19 N7 Zn1 130.3(3) . . ?
C18 N8 C20 106.9(4) . . ?
C18 N8 C21 126.6(4) . . ?
C20 N8 C21 126.4(4) . . ?
C15 N9 C16 105.2(4) . . ?
C15 N9 Zn2 128.1(4) . . ?
C16 N9 Zn2 126.7(4) . . ?
C52 O11 Zn3 106.0(4) . . ?
C15 N10 C17 106.4(4) . . ?
C15 N10 C32 126.8(4) . 4_576 ?
C17 N10 C32 126.8(5) . 4_576 ?
C12 N11 C13 98.6(7) . . ?
C12 N11 C13' 109.1(6) . . ?
C12 N11 Zn2 126.0(3) . . ?
C13 N11 Zn2 133.0(7) . . ?
C13' N11 Zn2 122.5(6) . . ?
C53 O8' Zn2 93.0(6) . . ?
C104 O9 Zn3 131.1(4) 3_666 . ?
C12 N12 C14 108.5(9) . . ?
C12 N12 C11 126.3(5) . 4_676 ?
C14 N12 C11 123.1(9) . 4_676 ?
C12 N12 C14' 101.2(7) . . ?
C11 N12 C14' 130.1(7) 4_676 . ?
C53 O7 Zn2 107.6(4) . . ?
C14 C13 N11 112.5(13) . . ?
N12 C14 C13 104.1(14) . . ?
C13' C14' N12 109.4(11) . . ?
C14' C13' N11 103.9(11) . . ?

loop_
_geom_bond_atom_site_label_1
_geom_bond_atom_site_label_2
_geom_bond_distance
_geom_bond_site_symmetry_2
_geom_bond_publ_flag
Zn1 O3 1.948(3) . y
Zn1 O1 1.999(3) . y
Zn1 N1 2.025(4) . y
Zn1 N7 2.038(4) . y
N1 C1 1.316(6) . ?
N1 C2 1.362(5) . ?
O1 C45 1.288(5) . ?
Zn2 O5 2.002(3) . y
Zn2 N11 2.011(4) . y
Zn2 N9 2.022(4) . y
Zn2 O7 2.065(3) . y
O2 C45 1.232(5) . ?
N2 C1 1.335(5) . ?
N2 C3 1.351(6) . ?
N2 C4 1.462(6) . ?
Zn3 O9 1.973(3) . y
Zn3 O11 1.998(4) . y
Zn3 N3 1.999(4) . y
Zn3 N5 1.992(4) . y
O3 C37 1.272(5) . ?
N3 C29 1.325(6) . ?
N3 C30 1.375(5) . ?
N4 C29 1.336(5) . ?
N4 C31 1.367(6) . ?
N4 C28 1.462(5) . ?
O4 C37 1.245(5) . ?
O5 C44 1.274(5) . ?
N5 C33 1.308(6) . ?
N5 C34 1.378(6) . ?
O6 C44 1.241(5) . ?
C33 N6 1.336(6) . ?
C38 C37 1.512(6) . ?
C38 C39 1.532(5) . ?
C38 C43 1.512(6) . ?
C22 C23 1.386(6) . ?
C22 C27 1.375(6) . ?
C22 C21 1.527(6) . ?
C44 C43 1.517(6) . ?
C28 C24 1.506(6) . ?
C43 C42 1.531(6) . ?
C9 C10 1.384(7) . ?
C9 C8 1.386(7) . ?
C9 C11 1.522(6) . ?
C45 C46 1.519(6) . ?
C4 C5 1.495(6) . ?
C46 C51 1.538(6) . ?
C46 C47 1.554(6) . ?
C15 N10 1.323(6) . ?
C15 N9 1.316(6) . ?
C47 C52 1.515(7) 3_566 ?
C47 C48 1.528(7) . ?
C19 C20 1.351(6) . ?
C19 N7 1.362(5) . ?
C5 C6 1.383(7) . ?
C5 C10 1.393(6) . ?
C25 C24 1.392(6) . ?
C25 C26 1.381(6) . ?
C26 C27 1.371(6) . ?
C26 C32 1.518(6) . ?
C18 N7 1.322(5) . ?
C18 N8 1.336(5) . ?
C23 C24 1.381(6) . ?
C3 C2 1.352(6) . ?
C50 C51 1.488(7) . ?
C50 C49 1.516(7) . ?
N6 C35 1.369(7) . ?
N6 C36 1.460(6) . ?
C42 C41 1.513(6) . ?
C31 C30 1.336(6) . ?
C8 C7 1.383(7) . ?
C6 C7 1.407(6) . ?
C7 C36 1.524(7) 1_455 ?
C39 C40 1.522(6) . ?
C11 N12 1.446(7) 4_475 ?
C21 N8 1.475(5) . ?
C12 N12 1.316(6) . ?
C12 N11 1.300(6) . ?
C49 C48 1.511(6) . ?
C52 O11 1.282(7) . ?
C52 O12 1.257(7) . ?
C52 C47 1.515(7) 3_566 ?
C40 C41 1.521(7) . ?
C36 C7 1.524(7) 1_655 ?
C32 N10 1.467(6) 4_575 ?
C20 N8 1.363(6) . ?
C16 N9 1.344(6) . ?
C16 C17 1.334(8) . ?
C35 C34 1.354(8) . ?
C17 N10 1.349(7) . ?
C53 O7 1.255(7) . ?
C53 O8 1.205(10) . ?
C53 C54 1.332(11) . ?
C53 O8' 1.382(11) . ?
C53 C54' 1.718(11) . ?
C104 O10' 1.028(12) . ?
C104 O9 1.243(7) 3_666 ?
C104 C59' 1.381(10) . ?
C104 O10 1.468(12) . ?
C104 C59 1.846(13) . ?
C58 C59 1.293(10) . ?
C58 C57' 1.347(11) . ?
C58 C59' 1.593(10) . ?
C58 C57 1.674(13) . ?
C55 C54' 1.335(10) . ?
C55 C54 1.530(12) . ?
C55 C56 1.324(12) . ?
C55 C56' 1.700(13) . ?
C56' C57' 1.503(14) . ?
C54' C59' 1.520(12) . ?
C54 C59 1.527(14) . ?
C56 C57 1.525(16) . ?
N10 C32 1.467(6) 4_576 ?
N11 C13 1.397(16) . ?
N11 C13' 1.406(13) . ?
O9 C104 1.243(7) 3_666 ?
N12 C14 1.284(17) . ?
N12 C11 1.446(7) 4_676 ?
N12 C14' 1.495(15) . ?
C13 C14 1.34(2) . ?
C14' C13' 1.355(18) . ?
